data_2210351
loop_
_publ_author_name
'Ko\,sar, Ba\,sak'
'G\"okt\"urk, Ersen'
'Demircan, Ayd\?in'
'B\"uy\"ukg\"ung\"or, Orhan'

_publ_section_title
;
 5-Chloro-10-oxa-3-thiatricyclo[5.2.1.0^1,5^]dec-8-ene 3,3-dioxide
;
_journal_coeditor_code OB2041
_journal_issue 9
_journal_name_full 'Acta Crystallographica Section E'
_journal_page_first o4192
_journal_page_last o4193
_journal_paper_doi 10.1107/S160053680603073X
_journal_volume 62
_journal_year 2006
_chemical_formula_iupac 'C8 H9 Cl O3 S'
_chemical_formula_moiety 'C8 H9 Cl O3 S'
_chemical_formula_sum 'C8 H9 Cl O3 S'
_chemical_formula_weight 220.66
_chemical_name_systematic
;
5-Chloro-10-oxa-3-thiatricyclo[5.2.1.0^1,5^]dec-8-ene 3,3-dioxide
;
_space_group_IT_number 2
_symmetry_cell_setting triclinic
_symmetry_space_group_name_Hall '-P 1'
_symmetry_space_group_name_H-M 'P -1'
_atom_sites_solution_hydrogens geom
_atom_sites_solution_primary direct
_atom_sites_solution_secondary difmap
_cell_angle_alpha 77.625(10)
_cell_angle_beta 83.344(10)
_cell_angle_gamma 86.951(10)
_cell_formula_units_Z 2
_cell_length_a 6.9369(9)
_cell_length_b 8.1298(11)
_cell_length_c 8.3373(11)
_cell_measurement_reflns_used 1793
_cell_measurement_temperature 293(2)
_cell_measurement_theta_max 26.95
_cell_measurement_theta_min 3.19
_cell_volume 455.97(11)
_computing_cell_refinement X-AREA
_computing_data_collection 'X-AREA (Stoe & Cie, 2002)'
_computing_data_reduction 'X-RED (Stoe & Cie, 2002)'
_computing_molecular_graphics 'ORTEP-3 for Windows (Farrugia, 1997)'
_computing_publication_material 'WinGX (Farrugia, 1999)'
_computing_structure_refinement 'SHELXL97 (Sheldrick, 1997)'
_computing_structure_solution 'SHELXS97 (Sheldrick, 1997)'
_diffrn_ambient_temperature 293(2)
_diffrn_detector_area_resol_mean 6.67
_diffrn_measured_fraction_theta_full 0.996
_diffrn_measured_fraction_theta_max 0.996
_diffrn_measurement_device_type 'Stoe IPDS-2'
_diffrn_measurement_method \w
_diffrn_radiation_monochromator graphite
_diffrn_radiation_source 'fine-focus sealed tube'
_diffrn_radiation_type MoK\a
_diffrn_radiation_wavelength 0.71073
_diffrn_reflns_av_R_equivalents 0.0654
_diffrn_reflns_av_sigmaI/netI 0.0358
_diffrn_reflns_limit_h_max 8
_diffrn_reflns_limit_h_min -8
_diffrn_reflns_limit_k_max 10
_diffrn_reflns_limit_k_min -10
_diffrn_reflns_limit_l_max 10
_diffrn_reflns_limit_l_min -10
_diffrn_reflns_number 7517
_diffrn_reflns_theta_full 26.00
_diffrn_reflns_theta_max 26.00
_diffrn_reflns_theta_min 3.67
_diffrn_standards_decay_% <2
_exptl_absorpt_coefficient_mu 0.616
_exptl_absorpt_correction_T_max 0.964
_exptl_absorpt_correction_T_min 0.746
_exptl_absorpt_correction_type integration
_exptl_absorpt_process_details '(X-RED; Stoe & Cie, 2002)'
_exptl_crystal_colour colorless
_exptl_crystal_density_diffrn 1.607
_exptl_crystal_density_method 'not measured'
_exptl_crystal_description plate
_exptl_crystal_F_000 228
_exptl_crystal_size_max 0.50
_exptl_crystal_size_mid 0.41
_exptl_crystal_size_min 0.06
_refine_diff_density_max 0.347
_refine_diff_density_min -0.472
_refine_ls_extinction_method none
_refine_ls_goodness_of_fit_ref 1.196
_refine_ls_hydrogen_treatment constr
_refine_ls_matrix_type full
_refine_ls_number_parameters 118
_refine_ls_number_reflns 1786
_refine_ls_number_restraints 0
_refine_ls_restrained_S_all 1.196
_refine_ls_R_factor_all 0.0402
_refine_ls_R_factor_gt 0.0369
_refine_ls_shift/su_max 0.000
_refine_ls_shift/su_mean 0.000
_refine_ls_structure_factor_coef Fsqd
_refine_ls_weighting_details 'calc w=1/[\s^2^(Fo^2^)+(0.0640P)^2^+0.0763P] where P=(Fo^2^+2Fc^2^)/3'
_refine_ls_weighting_scheme calc
_refine_ls_wR_factor_gt 0.1113
_refine_ls_wR_factor_ref 0.1140
_reflns_number_gt 1640
_reflns_number_total 1786
_reflns_threshold_expression I>2\s(I)
_cod_data_source_file ob2041.cif
_cod_data_source_block 2
_cod_original_cell_volume 455.97(10)
_cod_database_code 2210351
_cod_database_fobs_code 2210351

loop_
_symmetry_equiv_pos_as_xyz
'x, y, z'
'-x, -y, -z'

loop_
_atom_site_type_symbol
_atom_site_label
_atom_site_fract_x
_atom_site_fract_y
_atom_site_fract_z
_atom_site_U_iso_or_equiv
_atom_site_adp_type
_atom_site_calc_flag
_atom_site_refinement_flags
_atom_site_occupancy
C C1 0.3244(3) 0.2712(2) 0.3069(2) 0.0391(4) Uani d . 1
C C2 0.4037(3) 0.1281(3) 0.2202(3) 0.0492(5) Uani d . 1
H H2A 0.4004 0.0194 0.2961 0.059 Uiso calc R 1
H H2B 0.5348 0.1484 0.1674 0.059 Uiso calc R 1
C C3 0.2559(4) 0.1417(3) 0.0923(3) 0.0522(5) Uani d . 1
H H3 0.3018 0.0940 -0.0042 0.063 Uiso calc R 1
C C4 0.0683(4) 0.0748(3) 0.1831(4) 0.0611(6) Uani d . 1
H H4 0.0149 -0.0272 0.1813 0.073 Uiso calc R 1
C C5 -0.0074(3) 0.1883(3) 0.2666(3) 0.0534(5) Uani d . 1
H H5 -0.1221 0.1822 0.3372 0.064 Uiso calc R 1
C C6 0.1341(3) 0.3302(2) 0.2216(2) 0.0395(4) Uani d . 1
C C7 0.0733(3) 0.5065(3) 0.2376(3) 0.0432(4) Uani d . 1
H H7A -0.0262 0.5049 0.3297 0.052 Uiso calc R 1
H H7B 0.0221 0.5679 0.1376 0.052 Uiso calc R 1
C C8 0.4500(3) 0.4258(3) 0.2707(3) 0.0429(4) Uani d . 1
H H8A 0.5261 0.4359 0.1641 0.051 Uiso calc R 1
H H8B 0.5378 0.4178 0.3548 0.051 Uiso calc R 1
O O1 0.2128(2) 0.32227(19) 0.05587(18) 0.0460(4) Uani d . 1
O O2 0.3430(3) 0.7378(2) 0.1346(3) 0.0719(5) Uani d . 1
O O3 0.2582(2) 0.6423(2) 0.4325(2) 0.0593(4) Uani d . 1
S S1 0.28621(7) 0.60361(6) 0.27130(6) 0.04381(19) Uani d . 1
Cl Cl1 0.27000(9) 0.20318(8) 0.52615(7) 0.0575(2) Uani d . 1

loop_
_atom_site_aniso_label
_atom_site_aniso_U_11
_atom_site_aniso_U_22
_atom_site_aniso_U_33
_atom_site_aniso_U_12
_atom_site_aniso_U_13
_atom_site_aniso_U_23
C1 0.0376(10) 0.0418(10) 0.0339(9) 0.0045(7) -0.0044(7) -0.0005(7)
C2 0.0492(12) 0.0409(10) 0.0540(12) 0.0112(8) -0.0055(9) -0.0055(9)
C3 0.0599(13) 0.0436(11) 0.0557(13) 0.0087(9) -0.0085(10) -0.0173(9)
C4 0.0567(14) 0.0512(12) 0.0803(18) -0.0037(10) -0.0100(13) -0.0229(12)
C5 0.0418(11) 0.0544(12) 0.0656(15) -0.0033(9) -0.0064(10) -0.0152(11)
C6 0.0366(9) 0.0447(10) 0.0374(10) 0.0054(7) -0.0077(7) -0.0088(8)
C7 0.0406(10) 0.0459(10) 0.0443(10) 0.0078(8) -0.0109(8) -0.0113(8)
C8 0.0346(9) 0.0501(11) 0.0417(10) 0.0010(8) -0.0018(8) -0.0061(8)
O1 0.0547(9) 0.0473(8) 0.0364(7) 0.0093(6) -0.0089(6) -0.0102(6)
O2 0.0789(12) 0.0477(9) 0.0750(13) -0.0029(8) 0.0130(10) 0.0070(8)
O3 0.0520(9) 0.0744(11) 0.0601(10) -0.0010(8) -0.0065(8) -0.0330(9)
S1 0.0444(3) 0.0407(3) 0.0448(3) -0.0017(2) 0.0003(2) -0.0081(2)
Cl1 0.0609(4) 0.0653(4) 0.0375(3) 0.0013(3) -0.0050(2) 0.0075(2)

loop_
_atom_type_symbol
_atom_type_description
_atom_type_scat_dispersion_real
_atom_type_scat_dispersion_imag
_atom_type_scat_source
C C 0.0033 0.0016 'International Tables Vol C Tables 4.2.6.8 and 6.1.1.4'
H H 0.0000 0.0000 'International Tables Vol C Tables 4.2.6.8 and 6.1.1.4'
O O 0.0106 0.0060 'International Tables Vol C Tables 4.2.6.8 and 6.1.1.4'
S S 0.1246 0.1234 'International Tables Vol C Tables 4.2.6.8 and 6.1.1.4'
Cl Cl 0.1484 0.1585 'International Tables Vol C Tables 4.2.6.8 and 6.1.1.4'

loop_
_geom_angle_atom_site_label_1
_geom_angle_atom_site_label_2
_geom_angle_atom_site_label_3
_geom_angle
_geom_angle_publ_flag
C8 C1 C2 115.04(17) ?
C8 C1 C6 105.60(15) ?
C2 C1 C6 102.01(16) ?
C8 C1 Cl1 109.22(14) ?
C2 C1 Cl1 113.45(14) ?
C6 C1 Cl1 111.02(13) ?
C1 C2 C3 99.96(16) ?
C1 C2 H2A 111.8 ?
C3 C2 H2A 111.8 ?
C1 C2 H2B 111.8 ?
C3 C2 H2B 111.8 ?
H2A C2 H2B 109.5 ?
O1 C3 C4 101.64(18) ?
O1 C3 C2 101.30(17) ?
C4 C3 C2 107.7(2) ?
O1 C3 H3 114.9 ?
C4 C3 H3 114.9 ?
C2 C3 H3 114.9 ?
C5 C4 C3 107.0(2) ?
C5 C4 H4 126.5 ?
C3 C4 H4 126.5 ?
C4 C5 C6 104.6(2) ?
C4 C5 H5 127.7 ?
C6 C5 H5 127.7 ?
O1 C6 C7 112.12(17) ?
O1 C6 C5 103.07(17) ?
C7 C6 C5 121.60(18) ?
O1 C6 C1 97.20(14) ?
C7 C6 C1 111.03(16) ?
C5 C6 C1 108.86(17) ?
C6 C7 S1 106.39(13) ?
C6 C7 H7A 110.4 ?
S1 C7 H7A 110.4 ?
C6 C7 H7B 110.4 ?
S1 C7 H7B 110.4 ?
H7A C7 H7B 108.6 ?
C1 C8 S1 106.28(13) ?
C1 C8 H8A 110.5 ?
S1 C8 H8A 110.5 ?
C1 C8 H8B 110.5 ?
S1 C8 H8B 110.5 ?
H8A C8 H8B 108.7 ?
C6 O1 C3 95.38(16) y
O2 S1 O3 117.39(12) ?
O2 S1 C7 110.93(12) ?
O3 S1 C7 108.78(10) ?
O2 S1 C8 110.22(11) ?
O3 S1 C8 110.20(11) ?
C7 S1 C8 97.51(9) ?

loop_
_geom_bond_atom_site_label_1
_geom_bond_atom_site_label_2
_geom_bond_distance
_geom_bond_publ_flag
C1 C8 1.524(3) ?
C1 C2 1.542(3) ?
C1 C6 1.576(3) ?
C1 Cl1 1.794(2) y
C2 C3 1.546(3) ?
C2 H2A 0.9700 ?
C2 H2B 0.9700 ?
C3 O1 1.457(3) y
C3 C4 1.493(4) ?
C3 H3 0.9800 ?
C4 C5 1.323(4) ?
C4 H4 0.9300 ?
C5 C6 1.513(3) ?
C5 H5 0.9300 ?
C6 O1 1.439(2) y
C6 C7 1.502(3) ?
C7 S1 1.788(2) y
C7 H7A 0.9700 ?
C7 H7B 0.9700 ?
C8 S1 1.791(2) y
C8 H8A 0.9700 ?
C8 H8B 0.9700 ?
O2 S1 1.4327(19) y
O3 S1 1.4333(17) y

loop_
_geom_torsion_atom_site_label_1
_geom_torsion_atom_site_label_2
_geom_torsion_atom_site_label_3
_geom_torsion_atom_site_label_4
_geom_torsion
_geom_torsion_publ_flag
C8 C1 C2 C3 -109.1(2) ?
C6 C1 C2 C3 4.6(2) yes
Cl1 C1 C2 C3 124.10(17) ?
C1 C2 C3 O1 33.3(2) y
C1 C2 C3 C4 -73.0(2) y
O1 C3 C4 C5 -33.1(3) ?
C2 C3 C4 C5 72.9(3) y
C3 C4 C5 C6 1.7(3) y
C4 C5 C6 O1 30.8(2) y
C4 C5 C6 C7 157.4(2) ?
C4 C5 C6 C1 -71.7(2) ?
C8 C1 C6 O1 79.24(18) ?
C2 C1 C6 O1 -41.33(18) ?
Cl1 C1 C6 O1 -162.51(13) ?
C8 C1 C6 C7 -37.8(2) ?
C2 C1 C6 C7 -158.41(18) ?
Cl1 C1 C6 C7 80.42(19) ?
C8 C1 C6 C5 -174.26(16) ?
C2 C1 C6 C5 65.2(2) ?
Cl1 C1 C6 C5 -56.01(19) ?
O1 C6 C7 S1 -84.96(17) ?
C5 C6 C7 S1 152.59(17) ?
C1 C6 C7 S1 22.6(2) ?
C2 C1 C8 S1 146.30(15) ?
C6 C1 C8 S1 34.65(18) ?
Cl1 C1 C8 S1 -84.80(14) ?
C7 C6 O1 C3 178.68(17) ?
C5 C6 O1 C3 -48.86(19) ?
C1 C6 O1 C3 62.47(17) ?
C4 C3 O1 C6 49.3(2) ?
C2 C3 O1 C6 -61.59(19) ?
C6 C7 S1 O2 113.79(16) ?
C6 C7 S1 O3 -115.64(16) ?
C6 C7 S1 C8 -1.27(16) ?
C1 C8 S1 O2 -136.10(16) ?
C1 C8 S1 O3 92.77(15) ?
C1 C8 S1 C7 -20.47(16) ?

loop_
_cod_related_entry_id
_cod_related_entry_database
_cod_related_entry_code
1 ChemSpider 21127437
